data_7103667
loop_
_publ_author_name
'Ferlay, Sylvie'
'Holakovsky, Roman'
'Hosseini, Mir Wais'
'Planeix, Jean-Marc'
'Kyritsakas, Nathalie'

_publ_section_title
;
 Charge assisted chiral hybrid H-bonded molecular networks
;
_journal_coden_ASTM CHCOFS
_journal_issue 11
_journal_name_full
;
 Chemical Communications (Cambridge, United Kingdom)
;
_journal_page_first 1224
_journal_page_last 1225
_journal_paper_doi 10.1039/b301467n
_journal_year 2003
_chemical_formula_moiety 'C25 H28 Fe N10 O'
_chemical_formula_sum 'C25 H28 Fe N10 O'
_chemical_formula_weight 540.42
_space_group_IT_number 4
_symmetry_cell_setting monoclinic
_symmetry_space_group_name_Hall 'P 2yb'
_symmetry_space_group_name_H-M 'P 1 21 1'
_cell_angle_alpha 90
_cell_angle_beta 97.038(5)
_cell_angle_gamma 90
_cell_formula_units_Z 4
_cell_length_a 6.8450(2)
_cell_length_b 18.2841(4)
_cell_length_c 21.2222(6)
_cell_measurement_reflns_used 13831
_cell_measurement_temperature 173
_cell_measurement_theta_max 30.0
_cell_measurement_theta_min 1.4
_cell_volume 2636.0(1)
_computing_publication_material CIFGEN_IN_OpenMoleN_(_1997)
_computing_structure_refinement LSFM_OpenMoleN_(_1997)
_computing_structure_solution Direct_methods_(SIR,_Burla_et_al.,_1989)
_diffrn_ambient_temperature 173
_diffrn_measurement_details
;
13831 reflections were collected using program Collect
("Collect" Data collection software, Nonius B.V., 1998)
The conditions were as follow : crystal to detector distance =  36. mm.
Scan angle =  1.6 deg 1 scans of   60 sec per frame.
Data collection was divided into  2 set(s)
with the following starting angles and number of frames :

Set 1 Theta =    8.80 Omega =    0.00 Kappa =    0.00  121 frames
Set 2 Theta =   -8.50 Kappa =  -80.50 Phi   =    0.00   48 frames
Friedel pairs were averaged. Internal R = 0.04
;
_diffrn_measurement_device_type KappaCCD
_diffrn_measurement_method '\p scans'
_diffrn_radiation_monochromator graphite
_diffrn_radiation_type Mo-K\a
_diffrn_radiation_wavelength 0.71073
_diffrn_reflns_av_R_equivalents 0.040
_diffrn_reflns_av_sigmaI/netI 0.333
_diffrn_reflns_limit_h_max 9
_diffrn_reflns_limit_h_min -9
_diffrn_reflns_limit_k_max 25
_diffrn_reflns_limit_k_min -23
_diffrn_reflns_limit_l_max 29
_diffrn_reflns_limit_l_min -29
_diffrn_reflns_number 13831
_diffrn_reflns_theta_max 30.03
_diffrn_reflns_theta_min 2.5
_diffrn_source xray_tube
_diffrn_standards_decay_% 0
_exptl_absorpt_coefficient_mu 0.611
_exptl_absorpt_correction_T_max 0.952
_exptl_absorpt_correction_T_min 0.928
_exptl_absorpt_correction_type refdelf_(Walker_&_Stuart,_1983)
_exptl_crystal_colour brown
_exptl_crystal_density_diffrn 1.36
_exptl_crystal_density_method none
_exptl_crystal_description prism
_exptl_crystal_F_000 1128
_exptl_crystal_size_max 0.12
_exptl_crystal_size_mid 0.10
_exptl_crystal_size_min 0.08
_refine_diff_density_max 0.213
_refine_diff_density_min -0.132
_refine_ls_abs_structure_details 'Flack H D  (1983), Acta Cryst. A39, 876-881'
_refine_ls_abs_structure_Flack 0.01(3)
_refine_ls_extinction_method none
_refine_ls_goodness_of_fit_all 4.001
_refine_ls_goodness_of_fit_ref 1.089
_refine_ls_hydrogen_treatment noref
_refine_ls_matrix_type full
_refine_ls_number_constraints 0
_refine_ls_number_parameters 666
_refine_ls_number_reflns 3276
_refine_ls_number_restraints 1
_refine_ls_R_factor_all 0.122
_refine_ls_R_factor_gt 0.035
_refine_ls_shift/esd_mean 0.000
_refine_ls_shift/su_max 0.002
_refine_ls_structure_factor_coef F
_refine_ls_weighting_scheme sigma
_refine_ls_wR_factor_all 0.125
_refine_ls_wR_factor_ref 0.037
_reflns_number_gt 3276
_reflns_number_total 7921
_reflns_threshold_expression >3.0\s(I)
_cod_data_source_file b301467n.txt
_cod_data_source_block st1148
_cod_original_sg_symbol_Hall ' P 2yb'
_cod_database_code 7103667

loop_
_symmetry_equiv_pos_as_xyz
x,y,z
-x,1/2+y,-z

loop_
_atom_site_label
_atom_site_fract_x
_atom_site_fract_y
_atom_site_fract_z
_atom_site_U_iso_or_equiv
_atom_site_adp_type
_atom_site_calc_flag
_atom_site_calc_attached_atom
_atom_site_type_symbol
FE1 0.04686(8) 0.53249(4) 0.88288(3) 0.0348(3) Uani ? ? Fe
N1 -0.0837(5) 0.5251(2) 0.9435(2) 0.051(2) Uani ? ? N
O1 -0.1750(6) 0.5204(3) 0.9843(2) 0.107(3) Uani ? ? O
C1 0.2331(6) 0.6027(3) 0.9222(2) 0.043(3) Uani ? ? C
N2 0.3389(6) 0.6466(3) 0.9457(2) 0.072(3) Uani ? ? N
C2 -0.1112(6) 0.6151(3) 0.8475(2) 0.042(3) Uani ? ? C
N3 -0.2031(5) 0.6660(2) 0.8291(2) 0.046(2) Uani ? ? N
C3 0.1926(5) 0.5385(3) 0.8104(2) 0.036(2) Uani ? ? C
N4 0.2780(5) 0.5412(2) 0.7668(2) 0.050(2) Uani ? ? N
C4 -0.1169(6) 0.4648(2) 0.8299(2) 0.038(3) Uani ? ? C
N5 -0.2130(5) 0.4259(2) 0.7970(2) 0.051(2) Uani ? ? N
C5 0.2330(6) 0.4565(3) 0.9116(2) 0.041(3) Uani ? ? C
N6 0.3460(5) 0.4121(2) 0.9269(2) 0.052(3) Uani ? ? N
FE2 0.43903(8) 1.0318 0.62142(3) 0.0349(3) Uani ? ? Fe
N7 0.5771(5) 1.0486(2) 0.5646(2) 0.056(2) Uani ? ? N
O2 0.6762(6) 1.0630(3) 0.5270(2) 0.119(3) Uani ? ? O
C6 0.2501(6) 0.9684(3) 0.5729(2) 0.044(3) Uani ? ? C
N8 0.1384(6) 0.9299(3) 0.5447(2) 0.072(3) Uani ? ? N
C7 0.5838(6) 0.9443(2) 0.6509(2) 0.033(3) Uani ? ? C
N9 0.6586(5) 0.8903(2) 0.6631(2) 0.046(2) Uani ? ? N
C8 0.2835(6) 1.0180(2) 0.6904(2) 0.038(3) Uani ? ? C
N10 0.1907(5) 1.0115(2) 0.7315(2) 0.052(2) Uani ? ? N
C9 0.6020(6) 1.0928(2) 0.6826(2) 0.041(3) Uani ? ? C
N11 0.6932(5) 1.1294(2) 0.7186(2) 0.055(3) Uani ? ? N
C10 0.2575(6) 1.1120(2) 0.5985(2) 0.041(3) Uani ? ? C
N12 0.1476(6) 1.1590(2) 0.5841(2) 0.061(3) Uani ? ? N
C11 0.5174(6) 0.6981(3) 0.6904(2) 0.037(3) Uani ? ? C
N13 0.6398(5) 0.7288(2) 0.6561(2) 0.046(2) Uani ? ? N
C12 0.7939(6) 0.6729(3) 0.6470(2) 0.039(3) Uani ? ? C
C13 0.6800(6) 0.6044(2) 0.6523(2) 0.038(3) Uani ? ? C
N14 0.5434(5) 0.6268(2) 0.6958(2) 0.037(2) Uani ? ? N
C14 0.8980(7) 0.6723(3) 0.5886(3) 0.055(3) Uani ? ? C
C15 1.0349(7) 0.6066(3) 0.5958(3) 0.067(4) Uani ? ? C
C16 0.9332(7) 0.5351(3) 0.6102(3) 0.070(3) Uani ? ? C
C17 0.8117(6) 0.5398(3) 0.6659(3) 0.052(3) Uani ? ? C
C18 0.3632(6) 0.7395(2) 0.7178(2) 0.038(3) Uani ? ? C
C19 0.3153(6) 0.7206(2) 0.7767(2) 0.038(3) Uani ? ? C
C20 0.1665(6) 0.7580(2) 0.8029(2) 0.038(3) Uani ? ? C
C21 0.0689(6) 0.8145(2) 0.7675(2) 0.035(3) Uani ? ? C
C22 0.1165(6) 0.8335(2) 0.7088(2) 0.035(3) Uani ? ? C
C23 0.2654(6) 0.7961(2) 0.6835(2) 0.045(3) Uani ? ? C
C24 -0.0791(6) 0.8570(2) 0.7966(2) 0.037(3) Uani ? ? C
N15 -0.2191(5) 0.8274(2) 0.8262(2) 0.042(2) Uani ? ? N
C25 -0.3059(6) 0.8857(2) 0.8616(2) 0.034(3) Uani ? ? C
C26 -0.2646(6) 0.9512(2) 0.8237(2) 0.038(3) Uani ? ? C
N16 -0.0798(5) 0.9279(2) 0.7996(2) 0.042(2) Uani ? ? N
C27 -0.5192(7) 0.8846(3) 0.8739(3) 0.051(3) Uani ? ? C
C28 -0.5531(7) 0.9551(3) 0.9103(3) 0.062(3) Uani ? ? C
C29 -0.4807(7) 1.0255(3) 0.8816(3) 0.063(3) Uani ? ? C
C30 -0.2698(7) 1.0193(2) 0.8641(2) 0.050(3) Uani ? ? C
C31 -0.1179(6) 1.2930(2) 0.6723(2) 0.036(3) Uani ? ? C
N17 -0.1461(5) 1.2605(2) 0.6181(2) 0.041(2) Uani ? ? N
C32 -0.3464(6) 1.2773(3) 0.5888(2) 0.043(3) Uani ? ? C
C33 -0.3700(6) 1.3501(2) 0.6202(2) 0.041(3) Uani ? ? C
N18 -0.2580(5) 1.3398(2) 0.6820(2) 0.040(2) Uani ? ? N
C34 -0.3916(7) 1.2830(3) 0.5174(3) 0.061(4) Uani ? ? C
C35 -0.6098(8) 1.3097(3) 0.5049(3) 0.070(4) Uani ? ? C
C36 -0.6522(8) 1.3782(3) 0.5401(3) 0.070(4) Uani ? ? C
C37 -0.5846(7) 1.3730(3) 0.6126(3) 0.060(4) Uani ? ? C
C38 0.0628(6) 1.2836(3) 0.7194(2) 0.036(3) Uani ? ? C
C39 0.1410(6) 1.2146(2) 0.7332(2) 0.040(3) Uani ? ? C
C40 0.3137(6) 1.2086(2) 0.7741(2) 0.038(3) Uani ? ? C
C41 0.4088(6) 1.2703(2) 0.8003(2) 0.031(2) Uani ? ? C
C42 0.3311(6) 1.3400(2) 0.7863(2) 0.037(3) Uani ? ? C
C43 0.1593(6) 1.3461(2) 0.7459(2) 0.040(3) Uani ? ? C
C44 0.5852(6) 1.2627(2) 0.8446(2) 0.034(3) Uani ? ? C
N19 0.7255(5) 1.2141(2) 0.8382(2) 0.040(2) Uani ? ? N
C45 0.9003(6) 1.2310(3) 0.8858(2) 0.035(3) Uani ? ? C
C46 0.7989(6) 1.2682(3) 0.9362(2) 0.041(3) Uani ? ? C
N20 0.6279(5) 1.3026(2) 0.8969(2) 0.039(2) Uani ? ? N
C47 1.0391(6) 1.1730(3) 0.9138(2) 0.048(3) Uani ? ? C
C48 1.1908(6) 1.2123(3) 0.9591(2) 0.049(3) Uani ? ? C
C49 1.1010(7) 1.2583(3) 1.0075(3) 0.058(3) Uani ? ? C
C50 0.9420(6) 1.3115(3) 0.9797(2) 0.049(3) Uani ? ? C
H1 0.6328 0.7773 0.6400 0.0595 Uiso calc N13 H
H2 0.4830 0.5955 0.7234 0.0484 Uiso calc N14 H
H3 0.9062 0.6824 0.6769 0.0520 Uiso calc C12 H
H4 0.6062 0.5852 0.6151 0.0486 Uiso calc C13 H
H5 0.9713 0.7161 0.5860 0.0709 Uiso calc C14 H
H6 0.8057 0.6674 0.5516 0.0709 Uiso calc C14 H
H7 1.1363 0.6162 0.6295 0.0884 Uiso calc C15 H
H8 1.0910 0.6006 0.5573 0.0884 Uiso calc C15 H
H9 1.0315 0.4987 0.6197 0.0903 Uiso calc C16 H
H10 0.8481 0.5212 0.5734 0.0903 Uiso calc C16 H
H11 0.7361 0.4966 0.6685 0.0673 Uiso calc C17 H
H12 0.8952 0.5466 0.7046 0.0673 Uiso calc C17 H
H13 0.3837 0.6819 0.7997 0.0526 Uiso calc C19 H
H14 0.1326 0.7454 0.8436 0.0493 Uiso calc C20 H
H15 0.0479 0.8719 0.6855 0.0471 Uiso calc C22 H
H16 0.3002 0.8092 0.6431 0.0575 Uiso calc C23 H
H17 -0.2567 0.7774 0.8249 0.0546 Uiso calc N15 H
H18 0.0205 0.9595 0.7883 0.0567 Uiso calc N16 H
H19 -0.2496 0.8821 0.9047 0.0449 Uiso calc C25 H
H20 -0.3561 0.9655 0.7886 0.0490 Uiso calc C26 H
H21 -0.5438 0.8430 0.8986 0.0660 Uiso calc C27 H
H22 -0.6035 0.8834 0.8349 0.0660 Uiso calc C27 H
H23 -0.4868 0.9503 0.9521 0.0804 Uiso calc C28 H
H24 -0.6905 0.9599 0.9121 0.0804 Uiso calc C28 H
H25 -0.4843 1.0639 0.9116 0.0817 Uiso calc C29 H
H26 -0.5666 1.0368 0.8443 0.0817 Uiso calc C29 H
H27 -0.2385 1.0612 0.8408 0.0689 Uiso calc C30 H
H28 -0.1786 1.0150 0.9015 0.0689 Uiso calc C30 H
H29 -0.0533 1.2308 0.6001 0.0548 Uiso calc N17 H
H30 -0.2804 1.3620 0.7209 0.0551 Uiso calc N18 H
H31 -0.4339 1.2384 0.5949 0.0575 Uiso calc C32 H
H32 -0.3188 1.3927 0.6025 0.0542 Uiso calc C33 H
H33 -0.3778 1.2366 0.4982 0.0809 Uiso calc C34 H
H34 -0.3062 1.3172 0.5011 0.0809 Uiso calc C34 H
H35 -0.6922 1.2719 0.5172 0.0972 Uiso calc C35 H
H36 -0.6403 1.3189 0.4607 0.0972 Uiso calc C35 H
H37 -0.7900 1.3869 0.5338 0.0932 Uiso calc C36 H
H38 -0.5855 1.4179 0.5233 0.0932 Uiso calc C36 H
H39 -0.5982 1.4191 0.6322 0.0813 Uiso calc C37 H
H40 -0.6611 1.3376 0.6314 0.0813 Uiso calc C37 H
H41 0.0771 1.1722 0.7148 0.0524 Uiso calc C39 H
H42 0.3678 1.1616 0.7843 0.0503 Uiso calc C40 H
H43 0.3960 1.3823 0.8045 0.0493 Uiso calc C42 H
H44 0.1053 1.3931 0.7357 0.0518 Uiso calc C43 H
H45 0.7166 1.1751 0.8085 0.0527 Uiso calc N19 H
H46 0.5611 1.3457 0.9074 0.0506 Uiso calc N20 H
H47 0.9937 1.2570 0.8648 0.0486 Uiso calc C45 H
H48 0.7485 1.2397 0.9680 0.0545 Uiso calc C46 H
H49 1.1000 1.1494 0.8815 0.0639 Uiso calc C47 H
H50 0.9710 1.1379 0.9359 0.0639 Uiso calc C47 H
H51 1.2654 1.2433 0.9353 0.0666 Uiso calc C48 H
H52 1.2751 1.1769 0.9810 0.0666 Uiso calc C48 H
H53 1.2035 1.2858 1.0307 0.0780 Uiso calc C49 H
H54 1.0447 1.2262 1.0356 0.0780 Uiso calc C49 H
H55 0.8781 1.3326 1.0126 0.0667 Uiso calc C50 H
H56 0.9981 1.3491 0.9568 0.0667 Uiso calc C50 H

loop_
_atom_site_aniso_label
_atom_site_aniso_U_11
_atom_site_aniso_U_22
_atom_site_aniso_U_33
_atom_site_aniso_U_12
_atom_site_aniso_U_13
_atom_site_aniso_U_23
_atom_site_aniso_type_symbol
FE1 0.0360(3) 0.0350(3) 0.0335(4) 0.0003(4) 0.0035(3) -0.0013(4) Fe
N1 0.070(2) 0.046(2) 0.042(3) 0.006(2) 0.011(2) -0.006(3) N
O1 0.137(3) 0.115(3) 0.078(3) -0.025(3) 0.068(2) -0.015(3) O
C1 0.035(3) 0.051(3) 0.046(3) 0.005(2) -0.005(3) -0.015(3) C
N2 0.058(3) 0.089(3) 0.071(4) -0.007(3) 0.009(3) -0.030(3) N
C2 0.039(3) 0.047(3) 0.041(3) -0.007(2) 0.007(3) -0.004(3) C
N3 0.037(2) 0.040(2) 0.066(3) 0.002(2) 0.007(2) 0.000(2) N
C3 0.029(2) 0.043(2) 0.036(3) 0.003(3) -0.001(2) -0.006(3) C
N4 0.046(2) 0.050(2) 0.054(3) -0.006(2) 0.011(2) 0.004(3) N
C4 0.032(2) 0.044(2) 0.039(3) 0.002(2) 0.011(2) -0.001(3) C
N5 0.041(2) 0.059(2) 0.055(3) -0.012(2) 0.008(2) -0.008(3) N
C5 0.043(3) 0.043(2) 0.035(3) -0.002(2) 0.005(3) -0.004(3) C
N6 0.060(3) 0.048(2) 0.050(3) 0.019(2) 0.000(2) -0.003(3) N
FE2 0.0385(3) 0.0329(3) 0.0335(4) 0.0009(4) 0.0059(3) -0.0001(4) Fe
N7 0.060(2) 0.062(3) 0.047(3) -0.009(2) 0.028(2) 0.007(2) N
O2 0.148(3) 0.117(3) 0.096(3) -0.032(3) 0.080(2) -0.003(3) O
C6 0.039(3) 0.051(3) 0.044(4) 0.004(2) 0.003(3) -0.001(3) C
N8 0.058(3) 0.079(3) 0.081(4) -0.003(3) -0.015(3) -0.027(3) N
C7 0.024(2) 0.035(2) 0.043(3) 0.002(2) 0.004(2) 0.000(3) C
N9 0.036(2) 0.052(2) 0.052(3) 0.003(2) -0.001(2) -0.001(2) N
C8 0.034(2) 0.036(3) 0.045(3) -0.006(2) 0.005(2) 0.009(2) C
N10 0.052(2) 0.047(2) 0.057(3) -0.006(2) 0.018(2) 0.011(2) N
C9 0.038(2) 0.038(2) 0.047(3) -0.006(2) 0.011(2) -0.002(3) C
N11 0.049(2) 0.064(2) 0.054(3) -0.008(2) 0.011(2) -0.015(3) N
C10 0.051(3) 0.043(2) 0.030(3) 0.010(2) 0.012(2) 0.002(3) C
N12 0.078(3) 0.058(2) 0.050(3) 0.025(2) 0.009(2) 0.001(3) N
C11 0.029(2) 0.045(2) 0.039(3) 0.005(2) 0.011(2) 0.000(3) C
N13 0.050(2) 0.034(2) 0.058(3) 0.017(2) 0.024(2) 0.008(2) N
C12 0.026(2) 0.049(3) 0.046(3) 0.007(2) 0.007(2) -0.006(3) C
C13 0.035(2) 0.040(2) 0.039(3) 0.002(2) 0.012(2) -0.005(3) C
N14 0.036(2) 0.032(2) 0.045(3) 0.002(2) 0.009(2) 0.003(2) N
C14 0.049(3) 0.068(3) 0.049(4) 0.006(3) 0.016(3) -0.003(3) C
C15 0.050(3) 0.096(4) 0.062(4) 0.021(3) 0.021(3) -0.022(4) C
C16 0.074(3) 0.065(3) 0.071(4) 0.032(3) 0.015(3) -0.006(4) C
C17 0.049(3) 0.048(3) 0.059(3) 0.015(3) 0.013(3) 0.000(4) C
C18 0.029(2) 0.040(2) 0.047(3) -0.005(2) 0.008(2) -0.006(3) C
C19 0.029(2) 0.033(2) 0.060(4) -0.000(2) 0.007(2) 0.003(3) C
C20 0.034(2) 0.036(2) 0.046(3) -0.003(2) 0.014(2) -0.001(3) C
C21 0.030(2) 0.027(2) 0.054(3) -0.001(2) 0.014(2) -0.006(3) C
C22 0.023(2) 0.041(2) 0.045(3) 0.002(2) 0.007(2) 0.004(3) C
C23 0.042(3) 0.041(3) 0.054(3) 0.001(2) 0.018(2) 0.003(3) C
C24 0.029(2) 0.039(2) 0.044(3) -0.000(2) 0.010(2) -0.000(3) C
N15 0.035(2) 0.037(2) 0.056(3) 0.002(2) 0.014(2) -0.002(2) N
C25 0.041(3) 0.031(2) 0.032(3) 0.004(2) 0.005(2) 0.006(2) C
C26 0.039(2) 0.038(2) 0.037(3) 0.010(2) 0.007(2) 0.002(3) C
N16 0.030(2) 0.041(2) 0.064(3) -0.004(2) 0.017(2) 0.002(2) N
C27 0.039(3) 0.062(3) 0.053(4) 0.008(3) 0.013(3) 0.000(3) C
C28 0.061(3) 0.074(3) 0.053(4) 0.026(3) 0.018(3) -0.004(3) C
C29 0.070(3) 0.060(3) 0.058(4) 0.021(3) 0.006(3) -0.016(3) C
C30 0.074(3) 0.032(3) 0.054(4) 0.010(2) 0.010(3) -0.003(3) C
C31 0.031(2) 0.037(2) 0.041(3) 0.002(2) -0.004(2) 0.004(3) C
N17 0.032(2) 0.047(2) 0.044(3) 0.009(2) -0.006(2) -0.003(2) N
C32 0.046(3) 0.041(2) 0.041(3) -0.004(2) -0.011(3) -0.002(3) C
C33 0.038(3) 0.038(2) 0.046(3) -0.001(2) -0.008(3) -0.003(3) C
N18 0.028(2) 0.058(2) 0.039(3) 0.006(2) -0.006(2) -0.006(2) N
C34 0.078(4) 0.058(3) 0.049(4) 0.004(3) 0.002(3) 0.001(3) C
C35 0.089(4) 0.070(3) 0.055(4) 0.001(3) -0.033(4) 0.008(4) C
C36 0.063(3) 0.076(4) 0.070(5) 0.009(3) -0.013(4) 0.004(4) C
C37 0.048(3) 0.081(4) 0.056(4) 0.009(3) -0.004(3) 0.003(4) C
C38 0.032(2) 0.048(3) 0.031(3) 0.002(2) -0.001(2) -0.002(3) C
C39 0.035(2) 0.039(2) 0.045(3) 0.001(2) 0.001(2) -0.002(3) C
C40 0.033(2) 0.043(2) 0.037(3) 0.008(2) -0.006(2) 0.006(3) C
C41 0.024(2) 0.040(2) 0.030(3) 0.004(2) -0.000(2) 0.001(3) C
C42 0.032(2) 0.045(2) 0.035(3) -0.006(2) -0.006(2) -0.006(3) C
C43 0.041(3) 0.035(2) 0.044(3) -0.000(2) 0.006(3) 0.002(3) C
C44 0.031(2) 0.032(2) 0.040(3) -0.000(2) 0.007(2) 0.002(3) C
N19 0.038(2) 0.043(2) 0.039(3) 0.004(2) -0.005(2) -0.011(2) N
C45 0.025(2) 0.053(3) 0.032(3) -0.004(2) -0.003(2) -0.001(3) C
C46 0.039(3) 0.046(3) 0.038(3) -0.004(2) -0.006(3) 0.002(3) C
N20 0.039(2) 0.036(2) 0.041(3) 0.000(2) 0.003(2) -0.001(2) N
C47 0.041(3) 0.052(3) 0.051(4) 0.011(3) -0.010(3) -0.003(3) C
C48 0.041(3) 0.055(3) 0.053(4) 0.006(3) -0.015(3) 0.003(3) C
C49 0.054(3) 0.067(3) 0.054(4) -0.018(3) -0.017(3) -0.010(3) C
C50 0.045(3) 0.063(3) 0.042(4) 0.002(3) -0.009(3) -0.009(3) C

loop_
_atom_type_symbol
_atom_type_description
_atom_type_scat_dispersion_real
_atom_type_scat_dispersion_imag
_atom_type_scat_source
C ? 0.002 0.002 International_Tables_Vol_IV_Table_2.3.1
H ? 0.000 0.000 International_Tables_Vol_IV_Table_2.3.1
Fe ? 0.301 0.845 International_Tables_Vol_IV_Table_2.3.1
N ? 0.004 0.003 International_Tables_Vol_IV_Table_2.3.1
O ? 0.008 0.006 International_Tables_Vol_IV_Table_2.3.1

loop_
_geom_angle_atom_site_label_1
_geom_angle_atom_site_label_2
_geom_angle_atom_site_label_3
_geom_angle
_geom_angle_site_symmetry_1
_geom_angle_site_symmetry_2
_geom_angle_site_symmetry_3
_geom_angle_publ_flag
N1 FE1 C1 96.3(3) . . . ?
N1 FE1 C2 92.0(3) . . . ?
N1 FE1 C3 177.8(3) . . . ?
N1 FE1 C4 94.0(3) . . . ?
N1 FE1 C5 95.4(3) . . . ?
C1 FE1 C2 87.5(3) . . . ?
C1 FE1 C3 85.9(3) . . . ?
C1 FE1 C4 169.7(4) . . . ?
C1 FE1 C5 88.1(2) . . . ?
C2 FE1 C3 88.1(3) . . . ?
C2 FE1 C4 91.0(3) . . . ?
C2 FE1 C5 171.8(3) . . . ?
C3 FE1 C4 83.9(3) . . . ?
C3 FE1 C5 84.7(3) . . . ?
C4 FE1 C5 92.1(3) . . . ?
FE1 N1 O1 179.0(6) . . . ?
FE1 C1 N2 177.4(7) . . . ?
FE1 C2 N3 176.8(7) . . . ?
FE1 C3 N4 179.0(7) . . . ?
FE1 C4 N5 177.9(7) . . . ?
FE1 C5 N6 177.7(7) . . . ?
N7 FE2 C6 97.3(3) . . . ?
N7 FE2 C7 94.2(3) . . . ?
N7 FE2 C8 176.3(3) . . . ?
N7 FE2 C9 92.7(3) . . . ?
N7 FE2 C10 94.7(3) . . . ?
C6 FE2 C7 87.7(3) . . . ?
C6 FE2 C8 86.1(3) . . . ?
C6 FE2 C9 169.9(3) . . . ?
C6 FE2 C10 87.4(3) . . . ?
C7 FE2 C8 87.5(3) . . . ?
C7 FE2 C9 91.7(3) . . . ?
C7 FE2 C10 170.3(3) . . . ?
C8 FE2 C9 83.9(3) . . . ?
C8 FE2 C10 83.9(3) . . . ?
C9 FE2 C10 91.7(3) . . . ?
FE2 N7 O2 176.7(7) . . . ?
FE2 C6 N8 179.1(7) . . . ?
FE2 C7 N9 173.5(7) . . . ?
FE2 C8 N10 178.5(6) . . . ?
FE2 C9 N11 178.3(6) . . . ?
FE2 C10 N12 178.7(7) . . . ?
N13 C11 N14 112.7(5) . . . ?
N13 C11 C18 122.6(6) . . . ?
N14 C11 C18 124.7(6) . . . ?
C11 N13 C12 106.8(5) . . . ?
C11 N13 N14 33.9(3) . . . ?
C12 N13 N14 73.6(4) . . . ?
N13 C12 C13 100.5(4) . . . ?
N13 C12 C14 121.6(6) . . . ?
C13 C12 C14 111.1(5) . . . ?
C12 C13 N14 101.1(5) . . . ?
C12 C13 C17 111.8(5) . . . ?
N14 C13 C17 121.5(5) . . . ?
C11 N14 N13 33.4(3) . . . ?
C11 N14 C13 108.4(5) . . . ?
N13 N14 C13 75.4(3) . . . ?
C12 C14 C15 105.8(6) . . . ?
C14 C15 C16 113.9(6) . . . ?
C15 C16 C17 114.3(8) . . . ?
C13 C17 C16 105.5(6) . . . ?
C11 C18 C19 119.4(6) . . . ?
C11 C18 C23 120.0(6) . . . ?
C19 C18 C23 120.7(5) . . . ?
C18 C19 C20 120.3(6) . . . ?
C19 C20 C21 118.2(6) . . . ?
C20 C21 C22 121.6(5) . . . ?
C20 C21 C24 118.2(6) . . . ?
C22 C21 C24 120.1(6) . . . ?
C21 C22 C23 119.6(6) . . . ?
C18 C23 C22 119.7(6) . . . ?
C21 C24 N15 124.0(5) . . . ?
C21 C24 N16 123.7(5) . . . ?
N15 C24 N16 112.1(5) . . . ?
C24 N15 C25 107.9(5) . . . ?
C24 N15 N16 33.6(3) . . . ?
C25 N15 N16 74.8(4) . . . ?
N15 C25 C26 101.0(5) . . . ?
N15 C25 C27 122.4(5) . . . ?
C26 C25 C27 110.8(5) . . . ?
C25 C26 N16 100.5(5) . . . ?
C25 C26 C30 109.6(5) . . . ?
N16 C26 C30 120.7(5) . . . ?
C24 N16 N15 34.3(3) . . . ?
C24 N16 C26 108.2(5) . . . ?
N15 N16 C26 74.5(3) . . . ?
C25 C27 C28 106.4(5) . . . ?
C27 C28 C29 115.4(6) . . . ?
C28 C29 C30 113.2(7) . . . ?
C26 C30 C29 106.5(6) . . . ?
N17 C31 C33 75.3(4) . . . ?
N17 C31 N18 113.9(5) . . . ?
N17 C31 C38 124.3(5) . . . ?
C33 C31 N18 39.5(3) . . . ?
C33 C31 C38 157.2(5) . . . ?
N18 C31 C38 121.7(6) . . . ?
C31 N17 C32 108.2(5) . . . ?
C31 N17 N18 33.5(3) . . . ?
C32 N17 N18 75.1(3) . . . ?
N17 C32 C33 98.2(5) . . . ?
N17 C32 C34 120.3(6) . . . ?
C33 C32 C34 111.3(6) . . . ?
C31 C33 C32 71.5(4) . . . ?
C31 C33 N18 35.5(3) . . . ?
C31 C33 C37 151.1(6) . . . ?
C32 C33 N18 102.3(5) . . . ?
C32 C33 C37 110.6(6) . . . ?
N18 C33 C37 122.0(6) . . . ?
C31 N18 N17 32.6(3) . . . ?
C31 N18 C33 105.0(5) . . . ?
N17 N18 C33 73.2(4) . . . ?
C32 C34 C35 105.4(6) . . . ?
C34 C35 C36 114.5(7) . . . ?
C35 C36 C37 112.9(7) . . . ?
C33 C37 C36 106.8(6) . . . ?
C31 C38 C39 120.6(6) . . . ?
C31 C38 C43 118.9(5) . . . ?
C39 C38 C43 120.4(5) . . . ?
C38 C39 C40 118.8(6) . . . ?
C39 C40 C41 120.8(5) . . . ?
C40 C41 C42 120.6(5) . . . ?
C40 C41 C44 119.9(5) . . . ?
C42 C41 C44 119.5(5) . . . ?
C41 C42 C43 118.8(6) . . . ?
C38 C43 C42 120.6(6) . . . ?
C41 C44 N19 123.8(6) . . . ?
C41 C44 N20 124.8(5) . . . ?
N19 C44 N20 111.4(5) . . . ?
C44 N19 C45 108.7(5) . . . ?
C44 N19 N20 34.4(3) . . . ?
C45 N19 N20 74.9(3) . . . ?
N19 C45 C46 99.9(4) . . . ?
N19 C45 C47 122.5(5) . . . ?
C46 C45 C47 111.2(5) . . . ?
C45 C46 N20 101.0(5) . . . ?
C45 C46 C50 110.8(5) . . . ?
N20 C46 C50 122.3(5) . . . ?
C44 N20 N19 34.3(3) . . . ?
C44 N20 C46 108.2(5) . . . ?
N19 N20 C46 74.6(3) . . . ?
C45 C47 C48 105.7(5) . . . ?
C47 C48 C49 113.1(5) . . . ?
C48 C49 C50 114.9(6) . . . ?
C46 C50 C49 106.6(5) . . . ?

loop_
_geom_bond_atom_site_label_1
_geom_bond_atom_site_label_2
_geom_bond_distance
_geom_bond_site_symmetry_1
_geom_bond_site_symmetry_2
_geom_bond_publ_flag
FE1 N1 1.659(6) . . ?
FE1 C1 1.926(8) . . ?
FE1 C2 1.954(8) . . ?
FE1 C3 1.936(6) . . ?
FE1 C4 1.934(8) . . ?
FE1 C5 1.932(8) . . ?
N1 O1 1.132(6) . . ?
C1 N2 1.152(9) . . ?
C2 N3 1.163(9) . . ?
C3 N4 1.155(6) . . ?
C4 N5 1.147(8) . . ?
C5 N6 1.141(9) . . ?
FE2 N7 1.649(5) . . ?
FE2 C6 1.937(8) . . ?
FE2 C7 1.944(7) . . ?
FE2 C8 1.929(7) . . ?
FE2 C9 1.954(8) . . ?
FE2 C10 1.946(8) . . ?
N7 O2 1.139(6) . . ?
C6 N8 1.151(9) . . ?
C7 N9 1.127(7) . . ?
C8 N10 1.146(7) . . ?
C9 N11 1.143(8) . . ?
C10 N12 1.157(9) . . ?
C11 N13 1.302(7) . . ?
C11 N14 1.318(7) . . ?
C11 C18 1.475(8) . . ?
N13 C12 1.497(8) . . ?
N13 N14 2.180(7) . . ?
C12 C13 1.488(9) . . ?
C12 C14 1.504(8) . . ?
C13 N14 1.452(7) . . ?
C13 C17 1.492(8) . . ?
C14 C15 1.519(9) . . ?
C15 C16 1.53(1) . . ?
C16 C17 1.529(9) . . ?
C18 C19 1.375(9) . . ?
C18 C23 1.388(8) . . ?
C19 C20 1.398(8) . . ?
C20 C21 1.398(8) . . ?
C21 C22 1.370(8) . . ?
C21 C24 1.471(7) . . ?
C22 C23 1.388(8) . . ?
C24 N15 1.325(7) . . ?
C24 N16 1.299(7) . . ?
N15 C25 1.471(8) . . ?
N15 N16 2.177(7) . . ?
C25 C26 1.488(8) . . ?
C25 C27 1.514(8) . . ?
C26 N16 1.484(7) . . ?
C26 C30 1.515(9) . . ?
C27 C28 1.54(1) . . ?
C28 C29 1.53(1) . . ?
C29 C30 1.538(9) . . ?
C31 N17 1.289(8) . . ?
C31 C33 2.196(9) . . ?
C31 N18 1.321(7) . . ?
C31 C38 1.501(8) . . ?
N17 C32 1.467(7) . . ?
N17 N18 2.187(7) . . ?
C32 C33 1.506(8) . . ?
C32 C34 1.512(9) . . ?
C33 N18 1.447(8) . . ?
C33 C37 1.517(8) . . ?
C34 C35 1.563(9) . . ?
C35 C36 1.50(1) . . ?
C36 C37 1.56(1) . . ?
C38 C39 1.388(8) . . ?
C38 C43 1.402(8) . . ?
C39 C40 1.382(8) . . ?
C40 C41 1.385(8) . . ?
C41 C42 1.397(9) . . ?
C41 C44 1.443(7) . . ?
C42 C43 1.373(8) . . ?
C44 N19 1.327(7) . . ?
C44 N20 1.330(7) . . ?
N19 C45 1.500(7) . . ?
N19 N20 2.195(7) . . ?
C45 C46 1.507(8) . . ?
C45 C47 1.497(8) . . ?
C46 N20 1.492(7) . . ?
C46 C50 1.488(9) . . ?
C47 C48 1.507(8) . . ?
C48 C49 1.52(1) . . ?
C49 C50 1.523(9) . . ?

loop_
_geom_contact_atom_site_label_1
_geom_contact_atom_site_label_2
_geom_contact_distance
_geom_contact_site_symmetry_1
_geom_contact_site_symmetry_2
_geom_contact_publ_flag
? ? ? ? ? ?
